data_7154755
loop_
_publ_author_name
'Zhao, Yingying'
'Wang, Haolong'
'Li, Xincheng'
'Wang, Dongping'
'Xin, Xiaoyi'
'Wan, Boshun'

_publ_section_title
;
 Selective synthesis of functionalized pyrroles from 3-aza-1,5-enynes.
;
_journal_issue 2
_journal_name_full 'Organic &amp; biomolecular chemistry'
_journal_page_first 526
_journal_page_last 541
_journal_paper_doi 10.1039/c5ob01887k
_journal_volume 14
_journal_year 2015
_chemical_formula_sum 'C18 H19 N O4'
_chemical_formula_weight 313.34
_chemical_name_systematic
; 
 ? 
;
_space_group_IT_number 2
_symmetry_cell_setting triclinic
_symmetry_space_group_name_Hall '-P 1'
_symmetry_space_group_name_H-M 'P -1'
_atom_sites_solution_hydrogens geom
_atom_sites_solution_primary direct
_atom_sites_solution_secondary difmap
_audit_creation_method SHELXL-97
_audit_update_record
;
2013-12-24 deposited with the CCDC.
2015-10-14 downloaded from the CCDC.
;
_cell_angle_alpha 74.284(3)
_cell_angle_beta 88.867(3)
_cell_angle_gamma 82.156(3)
_cell_formula_units_Z 4
_cell_length_a 7.7634(11)
_cell_length_b 12.5816(16)
_cell_length_c 17.744(2)
_cell_measurement_reflns_used 2988
_cell_measurement_temperature 293(2)
_cell_measurement_theta_max 52.370
_cell_measurement_theta_min 4.647
_cell_volume 1652.5(4)
_computing_cell_refinement 'Bruker SMART'
_computing_data_collection 'Bruker SMART'
_computing_data_reduction 'Bruker SHELXTL'
_computing_molecular_graphics 'Bruker SHELXTL'
_computing_publication_material 'Bruker SHELXTL'
_computing_structure_refinement 'SHELXL-97 (Sheldrick, 1997)'
_computing_structure_solution 'SHELXS-97 (Sheldrick, 1990)'
_diffrn_ambient_temperature 293(2)
_diffrn_measured_fraction_theta_full 0.990
_diffrn_measured_fraction_theta_max 0.990
_diffrn_measurement_device_type 'CCD area detector'
_diffrn_measurement_method 'phi and omega scans'
_diffrn_radiation_monochromator graphite
_diffrn_radiation_source 'fine-focus sealed tube'
_diffrn_radiation_type MoK\a
_diffrn_radiation_wavelength 0.71073
_diffrn_reflns_av_R_equivalents 0.0377
_diffrn_reflns_av_sigmaI/netI 0.0619
_diffrn_reflns_limit_h_max 9
_diffrn_reflns_limit_h_min -9
_diffrn_reflns_limit_k_max 15
_diffrn_reflns_limit_k_min -13
_diffrn_reflns_limit_l_max 18
_diffrn_reflns_limit_l_min -21
_diffrn_reflns_number 9620
_diffrn_reflns_theta_full 25.50
_diffrn_reflns_theta_max 25.50
_diffrn_reflns_theta_min 1.79
_exptl_absorpt_coefficient_mu 0.089
_exptl_absorpt_correction_T_max 1.0000
_exptl_absorpt_correction_T_min 0.0924
_exptl_absorpt_correction_type empirical
_exptl_absorpt_process_details sadabs
_exptl_crystal_colour colorless
_exptl_crystal_density_diffrn 1.259
_exptl_crystal_density_method 'not measured'
_exptl_crystal_description prismatic
_exptl_crystal_F_000 664
_exptl_crystal_size_max 0.211
_exptl_crystal_size_mid 0.175
_exptl_crystal_size_min 0.123
_refine_diff_density_max 0.253
_refine_diff_density_min -0.318
_refine_diff_density_rms 0.075
_refine_ls_extinction_coef 0.012(3)
_refine_ls_extinction_expression Fc^*^=kFc[1+0.001xFc^2^\l^3^/sin(2\q)]^-1/4^
_refine_ls_extinction_method SHELXL
_refine_ls_goodness_of_fit_ref 1.034
_refine_ls_hydrogen_treatment mixed
_refine_ls_matrix_type full
_refine_ls_number_parameters 430
_refine_ls_number_reflns 6101
_refine_ls_number_restraints 0
_refine_ls_restrained_S_all 1.034
_refine_ls_R_factor_all 0.0760
_refine_ls_R_factor_gt 0.0584
_refine_ls_shift/su_max 0.000
_refine_ls_shift/su_mean 0.000
_refine_ls_structure_factor_coef Fsqd
_refine_ls_weighting_details 'calc w=1/[\s^2^(Fo^2^)+(0.0979P)^2^+0.1105P] where P=(Fo^2^+2Fc^2^)/3'
_refine_ls_weighting_scheme calc
_refine_ls_wR_factor_gt 0.1561
_refine_ls_wR_factor_ref 0.1732
_reflns_number_gt 4562
_reflns_number_total 6101
_reflns_threshold_expression >2sigma(I)
_cod_data_source_file c5ob01887k2.cif
_cod_data_source_block cd213751
_cod_depositor_comments
;
The following automatic conversions were performed:

'_symmetry_cell_setting' value 'Triclinic' changed to 'triclinic'
according to
/usr/data/users/saulius/crontab/automatic-downloads/rss-feeds/RSC/lib/dictionaries/cif_core.dic
dictionary named 'cif_core.dic' version 2.4.2 from 2011-04-26.

Automatic conversion script
Id: cif_fix_values 3271 2015-04-21 07:52:19Z andrius 

 Adding full bibliography for 7154754--7154755.cif.
;
_cod_original_sg_symbol_H-M P-1
_cod_database_code 7154755

loop_
_symmetry_equiv_pos_as_xyz
'x, y, z'
'-x, -y, -z'

loop_
_atom_site_label
_atom_site_type_symbol
_atom_site_fract_x
_atom_site_fract_y
_atom_site_fract_z
_atom_site_U_iso_or_equiv
_atom_site_adp_type
_atom_site_occupancy
_atom_site_symmetry_multiplicity
_atom_site_calc_flag
_atom_site_refinement_flags
N1 N 0.2385(2) 0.39590(14) 0.21335(10) 0.0444(4) Uani 1 1 d .
N2 N 0.2545(2) 0.36656(14) 0.48820(10) 0.0470(4) Uani 1 1 d .
O1 O 0.2214(2) 0.51593(12) 0.32639(8) 0.0599(4) Uani 1 1 d .
O2 O 0.2234(2) 0.67231(12) 0.23075(9) 0.0663(5) Uani 1 1 d .
O3 O 0.3704(2) 0.71232(13) 0.06891(9) 0.0665(5) Uani 1 1 d .
O4 O 0.10557(19) 0.70995(12) 0.02637(9) 0.0603(4) Uani 1 1 d .
O5 O 0.2389(3) 0.24295(12) 0.37604(8) 0.0669(5) Uani 1 1 d .
O6 O 0.2106(3) 0.09422(12) 0.47540(9) 0.0670(5) Uani 1 1 d .
O7 O 0.0820(2) 0.07713(12) 0.65649(9) 0.0623(4) Uani 1 1 d .
O8 O 0.3668(2) 0.03220(12) 0.64725(10) 0.0637(4) Uani 1 1 d .
C1 C 0.2357(3) 0.50841(16) 0.19578(11) 0.0431(4) Uani 1 1 d .
C2 C 0.2383(2) 0.54820(16) 0.11518(11) 0.0419(4) Uani 1 1 d .
C3 C 0.2405(2) 0.45666(16) 0.08338(11) 0.0426(4) Uani 1 1 d .
C4 C 0.2445(2) 0.36229(16) 0.14663(11) 0.0427(4) Uani 1 1 d .
C5 C 0.2611(3) 0.24501(16) 0.14705(11) 0.0443(5) Uani 1 1 d .
C6 C 0.3566(3) 0.20820(18) 0.08931(13) 0.0534(5) Uani 1 1 d .
H6 H 0.4091 0.2587 0.0506 0.064 Uiso 1 1 calc R
C7 C 0.3740(3) 0.09807(19) 0.08909(14) 0.0624(6) Uani 1 1 d .
H7 H 0.4383 0.0747 0.0503 0.075 Uiso 1 1 calc R
C8 C 0.2973(3) 0.02228(19) 0.14565(14) 0.0643(6) Uani 1 1 d .
H8 H 0.3088 -0.0521 0.1451 0.077 Uiso 1 1 calc R
C9 C 0.2029(3) 0.05724(18) 0.20334(14) 0.0612(6) Uani 1 1 d .
H9 H 0.1508 0.0062 0.2418 0.073 Uiso 1 1 calc R
C10 C 0.1857(3) 0.16674(16) 0.20416(12) 0.0497(5) Uani 1 1 d .
H10 H 0.1224 0.1891 0.2436 0.060 Uiso 1 1 calc R
C11 C 0.2292(3) 0.45930(17) 0.00050(11) 0.0475(5) Uani 1 1 d .
H11 H 0.1635 0.4095 -0.0117 0.057 Uiso 1 1 calc R
C12 C 0.3016(3) 0.52412(18) -0.05782(12) 0.0519(5) Uani 1 1 d .
H12 H 0.3748 0.5701 -0.0458 0.062 Uiso 1 1 calc R
C13 C 0.2769(3) 0.5308(2) -0.14247(12) 0.0672(7) Uani 1 1 d .
H13A H 0.3823 0.4964 -0.1614 0.081 Uiso 1 1 calc R
H13B H 0.1834 0.4894 -0.1479 0.081 Uiso 1 1 calc R
C14 C 0.2352(4) 0.6474(3) -0.19063(16) 0.0933(10) Uani 1 1 d .
H14A H 0.1414 0.6849 -0.1674 0.140 Uiso 1 1 calc R
H14B H 0.2014 0.6480 -0.2425 0.140 Uiso 1 1 calc R
H14C H 0.3357 0.6849 -0.1932 0.140 Uiso 1 1 calc R
C15 C 0.2265(3) 0.56355(16) 0.25786(11) 0.0448(5) Uani 1 1 d .
C16 C 0.2207(4) 0.73420(19) 0.28767(16) 0.0735(8) Uani 1 1 d .
H16A H 0.1121 0.7316 0.3145 0.110 Uiso 1 1 calc R
H16B H 0.2335 0.8103 0.2619 0.110 Uiso 1 1 calc R
H16C H 0.3147 0.7023 0.3247 0.110 Uiso 1 1 calc R
C17 C 0.2477(3) 0.66517(16) 0.06984(11) 0.0446(5) Uani 1 1 d .
C18 C 0.1151(4) 0.8171(2) -0.02729(16) 0.0765(8) Uani 1 1 d .
H18A H 0.1398 0.8683 0.0012 0.115 Uiso 1 1 calc R
H18B H 0.0060 0.8441 -0.0550 0.115 Uiso 1 1 calc R
H18C H 0.2058 0.8106 -0.0640 0.115 Uiso 1 1 calc R
C19 C 0.2459(3) 0.25562(16) 0.50611(11) 0.0455(5) Uani 1 1 d .
C20 C 0.2460(3) 0.21596(15) 0.58658(11) 0.0428(5) Uani 1 1 d .
C21 C 0.2551(3) 0.30664(16) 0.61806(11) 0.0428(4) Uani 1 1 d .
C22 C 0.2611(3) 0.39979(16) 0.55436(11) 0.0430(4) Uani 1 1 d .
C23 C 0.2726(3) 0.51518(16) 0.55334(11) 0.0450(5) Uani 1 1 d .
C24 C 0.3640(3) 0.53840(18) 0.61196(13) 0.0532(5) Uani 1 1 d .
H24 H 0.4171 0.4801 0.6523 0.064 Uiso 1 1 calc R
C25 C 0.3771(3) 0.64651(19) 0.61107(14) 0.0620(6) Uani 1 1 d .
H25 H 0.4387 0.6610 0.6508 0.074 Uiso 1 1 calc R
C26 C 0.2995(3) 0.73324(19) 0.55172(15) 0.0650(6) Uani 1 1 d .
H26 H 0.3084 0.8064 0.5511 0.078 Uiso 1 1 calc R
C27 C 0.2086(3) 0.71127(18) 0.49333(14) 0.0648(6) Uani 1 1 d .
H27 H 0.1565 0.7699 0.4529 0.078 Uiso 1 1 calc R
C28 C 0.1940(3) 0.60324(17) 0.49420(13) 0.0559(6) Uani 1 1 d .
H28 H 0.1308 0.5893 0.4547 0.067 Uiso 1 1 calc R
C29 C 0.2436(3) 0.30436(17) 0.70077(12) 0.0490(5) Uani 1 1 d .
H29 H 0.1879 0.3678 0.7128 0.059 Uiso 1 1 calc R
C30 C 0.3058(3) 0.21976(19) 0.75973(12) 0.0564(6) Uani 1 1 d .
H30 H 0.3742 0.1606 0.7471 0.068 Uiso 1 1 calc R
C31 C 0.2778(4) 0.2094(2) 0.84449(13) 0.0741(7) Uani 1 1 d .
H31A H 0.2071 0.2762 0.8506 0.089 Uiso 1 1 calc R
H31B H 0.3890 0.2026 0.8705 0.089 Uiso 1 1 calc R
C32 C 0.1897(5) 0.1100(3) 0.88227(16) 0.0915(9) Uani 1 1 d .
H32A H 0.0752 0.1198 0.8598 0.137 Uiso 1 1 calc R
H32B H 0.1811 0.1024 0.9375 0.137 Uiso 1 1 calc R
H32C H 0.2561 0.0443 0.8738 0.137 Uiso 1 1 calc R
C33 C 0.2323(3) 0.19990(17) 0.44508(12) 0.0498(5) Uani 1 1 d .
C34 C 0.1880(5) 0.0310(2) 0.42115(16) 0.0924(10) Uani 1 1 d .
H34A H 0.1028 0.0725 0.3820 0.139 Uiso 1 1 calc R
H34B H 0.1496 -0.0383 0.4485 0.139 Uiso 1 1 calc R
H34C H 0.2967 0.0164 0.3966 0.139 Uiso 1 1 calc R
C35 C 0.2189(3) 0.10222(16) 0.63291(11) 0.0447(5) Uani 1 1 d .
C36 C 0.3529(4) -0.0780(2) 0.69609(18) 0.0857(9) Uani 1 1 d .
H36A H 0.3177 -0.0738 0.7475 0.129 Uiso 1 1 calc R
H36B H 0.4636 -0.1237 0.6996 0.129 Uiso 1 1 calc R
H36C H 0.2680 -0.1100 0.6738 0.129 Uiso 1 1 calc R
H1 H 0.242(2) 0.3527(16) 0.2596(12) 0.034(5) Uiso 1 1 d .
H2 H 0.257(3) 0.4109(18) 0.4408(13) 0.047(6) Uiso 1 1 d .

loop_
_atom_site_aniso_label
_atom_site_aniso_U_11
_atom_site_aniso_U_22
_atom_site_aniso_U_33
_atom_site_aniso_U_23
_atom_site_aniso_U_13
_atom_site_aniso_U_12
N1 0.0570(10) 0.0377(9) 0.0334(9) -0.0007(7) -0.0003(7) -0.0071(7)
N2 0.0693(11) 0.0354(9) 0.0355(9) -0.0046(7) 0.0050(8) -0.0153(8)
O1 0.0968(12) 0.0416(8) 0.0381(8) -0.0050(6) -0.0028(7) -0.0095(7)
O2 0.1110(14) 0.0366(8) 0.0480(9) -0.0064(7) 0.0124(8) -0.0111(8)
O3 0.0664(10) 0.0643(10) 0.0629(10) 0.0027(8) -0.0074(8) -0.0279(8)
O4 0.0587(9) 0.0434(9) 0.0676(10) 0.0045(7) -0.0122(8) -0.0061(7)
O5 0.1201(14) 0.0470(9) 0.0357(8) -0.0073(7) 0.0060(8) -0.0280(9)
O6 0.1239(15) 0.0388(8) 0.0416(8) -0.0082(6) 0.0023(8) -0.0282(8)
O7 0.0680(11) 0.0507(9) 0.0648(10) -0.0042(7) 0.0094(8) -0.0212(7)
O8 0.0707(11) 0.0413(9) 0.0696(10) -0.0012(7) -0.0033(8) -0.0025(7)
C1 0.0479(11) 0.0391(11) 0.0381(10) -0.0034(8) -0.0016(8) -0.0050(8)
C2 0.0437(10) 0.0409(11) 0.0381(10) -0.0047(8) -0.0013(8) -0.0075(8)
C3 0.0444(11) 0.0417(11) 0.0385(10) -0.0043(8) 0.0008(8) -0.0080(8)
C4 0.0453(11) 0.0421(11) 0.0379(10) -0.0052(8) -0.0005(8) -0.0070(8)
C5 0.0493(11) 0.0413(11) 0.0391(10) -0.0053(8) -0.0044(8) -0.0053(8)
C6 0.0579(13) 0.0510(13) 0.0478(12) -0.0081(10) 0.0050(10) -0.0067(10)
C7 0.0737(16) 0.0550(14) 0.0568(13) -0.0182(11) 0.0055(11) 0.0025(11)
C8 0.0864(17) 0.0417(12) 0.0612(14) -0.0117(11) -0.0056(12) 0.0004(11)
C9 0.0856(17) 0.0431(12) 0.0499(13) -0.0027(10) 0.0011(11) -0.0113(11)
C10 0.0645(13) 0.0425(12) 0.0384(10) -0.0052(9) 0.0007(9) -0.0059(9)
C11 0.0546(12) 0.0447(12) 0.0412(11) -0.0073(9) -0.0032(9) -0.0075(9)
C12 0.0548(12) 0.0551(13) 0.0412(11) -0.0056(10) -0.0032(9) -0.0063(10)
C13 0.0733(16) 0.0814(18) 0.0382(12) -0.0073(11) 0.0016(11) 0.0011(13)
C14 0.113(2) 0.097(2) 0.0505(15) 0.0024(15) -0.0022(15) 0.0072(18)
C15 0.0516(11) 0.0378(11) 0.0401(11) -0.0028(9) 0.0000(8) -0.0047(8)
C16 0.114(2) 0.0411(13) 0.0693(16) -0.0193(11) 0.0196(15) -0.0175(13)
C17 0.0500(12) 0.0434(11) 0.0380(10) -0.0056(8) 0.0017(8) -0.0091(9)
C18 0.0872(19) 0.0503(14) 0.0731(17) 0.0127(12) -0.0127(14) -0.0024(12)
C19 0.0633(13) 0.0368(11) 0.0371(10) -0.0075(8) 0.0049(9) -0.0145(9)
C20 0.0522(11) 0.0376(11) 0.0377(10) -0.0065(8) 0.0012(8) -0.0103(8)
C21 0.0494(11) 0.0381(10) 0.0408(10) -0.0082(8) 0.0012(8) -0.0112(8)
C22 0.0527(11) 0.0382(11) 0.0381(10) -0.0083(8) 0.0032(8) -0.0112(8)
C23 0.0526(12) 0.0391(11) 0.0441(11) -0.0104(9) 0.0081(9) -0.0119(8)
C24 0.0591(13) 0.0466(12) 0.0543(12) -0.0105(10) -0.0065(10) -0.0136(9)
C25 0.0750(16) 0.0550(14) 0.0629(14) -0.0214(12) -0.0057(12) -0.0205(11)
C26 0.0876(17) 0.0418(12) 0.0712(16) -0.0221(12) 0.0019(13) -0.0141(11)
C27 0.0929(18) 0.0391(12) 0.0596(14) -0.0100(10) -0.0095(13) -0.0049(11)
C28 0.0758(15) 0.0431(12) 0.0489(12) -0.0119(10) -0.0067(11) -0.0086(10)
C29 0.0640(13) 0.0446(11) 0.0418(11) -0.0132(9) 0.0019(9) -0.0166(9)
C30 0.0713(15) 0.0575(14) 0.0430(12) -0.0131(10) -0.0029(10) -0.0176(11)
C31 0.105(2) 0.0763(18) 0.0437(13) -0.0144(12) -0.0086(13) -0.0225(15)
C32 0.117(2) 0.092(2) 0.0534(15) 0.0059(14) 0.0068(15) -0.0250(18)
C33 0.0722(14) 0.0383(11) 0.0388(11) -0.0062(9) 0.0037(9) -0.0160(9)
C34 0.179(3) 0.0500(15) 0.0595(15) -0.0207(12) 0.0039(18) -0.0447(18)
C35 0.0609(13) 0.0382(11) 0.0351(10) -0.0075(8) -0.0014(9) -0.0116(9)
C36 0.113(2) 0.0412(14) 0.087(2) 0.0074(13) -0.0169(17) -0.0048(14)

loop_
_atom_type_symbol
_atom_type_description
_atom_type_scat_dispersion_real
_atom_type_scat_dispersion_imag
_atom_type_scat_source
C C 0.0033 0.0016 'International Tables Vol C Tables 4.2.6.8 and 6.1.1.4'
H H 0.0000 0.0000 'International Tables Vol C Tables 4.2.6.8 and 6.1.1.4'
N N 0.0061 0.0033 'International Tables Vol C Tables 4.2.6.8 and 6.1.1.4'
O O 0.0106 0.0060 'International Tables Vol C Tables 4.2.6.8 and 6.1.1.4'

loop_
_geom_angle_atom_site_label_1
_geom_angle_atom_site_label_2
_geom_angle_atom_site_label_3
_geom_angle
C4 N1 C1 110.18(16)
C4 N1 H1 125.1(13)
C1 N1 H1 124.6(13)
C22 N2 C19 110.31(16)
C22 N2 H2 124.2(14)
C19 N2 H2 125.5(14)
C15 O2 C16 116.65(17)
C17 O4 C18 115.13(17)
C33 O6 C34 116.67(17)
C35 O8 C36 115.70(19)
N1 C1 C2 107.52(17)
N1 C1 C15 120.07(17)
C2 C1 C15 132.39(18)
C1 C2 C3 107.84(17)
C1 C2 C17 126.36(18)
C3 C2 C17 125.71(17)
C4 C3 C2 106.51(17)
C4 C3 C11 125.93(18)
C2 C3 C11 127.45(17)
N1 C4 C3 107.91(17)
N1 C4 C5 122.73(16)
C3 C4 C5 129.29(18)
C10 C5 C6 117.85(19)
C10 C5 C4 122.14(18)
C6 C5 C4 120.01(18)
C7 C6 C5 120.7(2)
C7 C6 H6 119.6
C5 C6 H6 119.6
C8 C7 C6 120.5(2)
C8 C7 H7 119.7
C6 C7 H7 119.7
C7 C8 C9 119.5(2)
C7 C8 H8 120.3
C9 C8 H8 120.3
C10 C9 C8 120.3(2)
C10 C9 H9 119.8
C8 C9 H9 119.8
C9 C10 C5 121.1(2)
C9 C10 H10 119.4
C5 C10 H10 119.4
C12 C11 C3 126.8(2)
C12 C11 H11 116.6
C3 C11 H11 116.6
C11 C12 C13 125.5(2)
C11 C12 H12 117.3
C13 C12 H12 117.3
C14 C13 C12 111.8(2)
C14 C13 H13A 109.3
C12 C13 H13A 109.3
C14 C13 H13B 109.3
C12 C13 H13B 109.3
H13A C13 H13B 107.9
C13 C14 H14A 109.5
C13 C14 H14B 109.5
H14A C14 H14B 109.5
C13 C14 H14C 109.5
H14A C14 H14C 109.5
H14B C14 H14C 109.5
O1 C15 O2 123.68(19)
O1 C15 C1 124.04(18)
O2 C15 C1 112.27(16)
O2 C16 H16A 109.5
O2 C16 H16B 109.5
H16A C16 H16B 109.5
O2 C16 H16C 109.5
H16A C16 H16C 109.5
H16B C16 H16C 109.5
O3 C17 O4 123.17(19)
O3 C17 C2 124.63(19)
O4 C17 C2 112.09(16)
O4 C18 H18A 109.5
O4 C18 H18B 109.5
H18A C18 H18B 109.5
O4 C18 H18C 109.5
H18A C18 H18C 109.5
H18B C18 H18C 109.5
N2 C19 C20 107.76(17)
N2 C19 C33 121.10(17)
C20 C19 C33 131.09(18)
C19 C20 C21 107.70(17)
C19 C20 C35 126.97(17)
C21 C20 C35 124.92(17)
C22 C21 C20 106.37(17)
C22 C21 C29 127.19(18)
C20 C21 C29 126.21(17)
N2 C22 C21 107.86(16)
N2 C22 C23 122.67(17)
C21 C22 C23 129.47(18)
C28 C23 C24 118.55(19)
C28 C23 C22 121.16(19)
C24 C23 C22 120.28(18)
C25 C24 C23 120.7(2)
C25 C24 H24 119.6
C23 C24 H24 119.6
C26 C25 C24 120.2(2)
C26 C25 H25 119.9
C24 C25 H25 119.9
C27 C26 C25 119.6(2)
C27 C26 H26 120.2
C25 C26 H26 120.2
C26 C27 C28 120.5(2)
C26 C27 H27 119.8
C28 C27 H27 119.8
C27 C28 C23 120.5(2)
C27 C28 H28 119.8
C23 C28 H28 119.8
C30 C29 C21 125.4(2)
C30 C29 H29 117.3
C21 C29 H29 117.3
C29 C30 C31 126.6(2)
C29 C30 H30 116.7
C31 C30 H30 116.7
C30 C31 C32 111.4(2)
C30 C31 H31A 109.3
C32 C31 H31A 109.3
C30 C31 H31B 109.3
C32 C31 H31B 109.3
H31A C31 H31B 108.0
C31 C32 H32A 109.5
C31 C32 H32B 109.5
H32A C32 H32B 109.5
C31 C32 H32C 109.5
H32A C32 H32C 109.5
H32B C32 H32C 109.5
O5 C33 O6 123.79(19)
O5 C33 C19 125.13(19)
O6 C33 C19 111.09(16)
O6 C34 H34A 109.5
O6 C34 H34B 109.5
H34A C34 H34B 109.5
O6 C34 H34C 109.5
H34A C34 H34C 109.5
H34B C34 H34C 109.5
O7 C35 O8 123.63(18)
O7 C35 C20 123.96(19)
O8 C35 C20 112.38(18)
O8 C36 H36A 109.5
O8 C36 H36B 109.5
H36A C36 H36B 109.5
O8 C36 H36C 109.5
H36A C36 H36C 109.5
H36B C36 H36C 109.5

loop_
_geom_bond_atom_site_label_1
_geom_bond_atom_site_label_2
_geom_bond_distance
N1 C4 1.359(3)
N1 C1 1.362(2)
N1 H1 0.85(2)
N2 C22 1.353(3)
N2 C19 1.356(2)
N2 H2 0.88(2)
O1 C15 1.204(2)
O2 C15 1.319(2)
O2 C16 1.431(3)
O3 C17 1.187(2)
O4 C17 1.326(2)
O4 C18 1.435(3)
O5 C33 1.201(2)
O6 C33 1.325(2)
O6 C34 1.432(3)
O7 C35 1.186(2)
O8 C35 1.331(3)
O8 C36 1.439(3)
C1 C2 1.382(3)
C1 C15 1.448(3)
C2 C3 1.411(3)
C2 C17 1.485(3)
C3 C4 1.393(3)
C3 C11 1.466(3)
C4 C5 1.462(3)
C5 C10 1.390(3)
C5 C6 1.395(3)
C6 C7 1.375(3)
C6 H6 0.9300
C7 C8 1.373(3)
C7 H7 0.9300
C8 C9 1.380(3)
C8 H8 0.9300
C9 C10 1.370(3)
C9 H9 0.9300
C10 H10 0.9300
C11 C12 1.303(3)
C11 H11 0.9300
C12 C13 1.496(3)
C12 H12 0.9300
C13 C14 1.480(4)
C13 H13A 0.9700
C13 H13B 0.9700
C14 H14A 0.9600
C14 H14B 0.9600
C14 H14C 0.9600
C16 H16A 0.9600
C16 H16B 0.9600
C16 H16C 0.9600
C18 H18A 0.9600
C18 H18B 0.9600
C18 H18C 0.9600
C19 C20 1.379(3)
C19 C33 1.453(3)
C20 C21 1.410(3)
C20 C35 1.485(3)
C21 C22 1.396(3)
C21 C29 1.461(3)
C22 C23 1.462(3)
C23 C28 1.383(3)
C23 C24 1.386(3)
C24 C25 1.373(3)
C24 H24 0.9300
C25 C26 1.373(3)
C25 H25 0.9300
C26 C27 1.373(3)
C26 H26 0.9300
C27 C28 1.375(3)
C27 H27 0.9300
C28 H28 0.9300
C29 C30 1.318(3)
C29 H29 0.9300
C30 C31 1.488(3)
C30 H30 0.9300
C31 C32 1.497(4)
C31 H31A 0.9700
C31 H31B 0.9700
C32 H32A 0.9600
C32 H32B 0.9600
C32 H32C 0.9600
C34 H34A 0.9600
C34 H34B 0.9600
C34 H34C 0.9600
C36 H36A 0.9600
C36 H36B 0.9600
C36 H36C 0.9600

loop_
_geom_hbond_atom_site_label_D
_geom_hbond_atom_site_label_H
_geom_hbond_atom_site_label_A
_geom_hbond_distance_DH
_geom_hbond_distance_HA
_geom_hbond_distance_DA
_geom_hbond_angle_DHA
N2 H2 O1 0.88(2) 2.10(2) 2.969(2) 171.1(19)
N1 H1 O5 0.85(2) 2.15(2) 3.004(2) 177.7(17)

loop_
_geom_torsion_atom_site_label_1
_geom_torsion_atom_site_label_2
_geom_torsion_atom_site_label_3
_geom_torsion_atom_site_label_4
_geom_torsion
C4 N1 C1 C2 0.5(2)
C4 N1 C1 C15 179.03(18)
N1 C1 C2 C3 0.8(2)
C15 C1 C2 C3 -177.4(2)
N1 C1 C2 C17 -175.95(18)
C15 C1 C2 C17 5.8(4)
C1 C2 C3 C4 -1.8(2)
C17 C2 C3 C4 174.99(18)
C1 C2 C3 C11 174.54(19)
C17 C2 C3 C11 -8.7(3)
C1 N1 C4 C3 -1.7(2)
C1 N1 C4 C5 175.54(17)
C2 C3 C4 N1 2.1(2)
C11 C3 C4 N1 -174.30(18)
C2 C3 C4 C5 -174.86(19)
C11 C3 C4 C5 8.7(3)
N1 C4 C5 C10 34.3(3)
C3 C4 C5 C10 -149.1(2)
N1 C4 C5 C6 -145.1(2)
C3 C4 C5 C6 31.5(3)
C10 C5 C6 C7 0.4(3)
C4 C5 C6 C7 179.8(2)
C5 C6 C7 C8 0.2(4)
C6 C7 C8 C9 -0.4(4)
C7 C8 C9 C10 0.1(4)
C8 C9 C10 C5 0.4(4)
C6 C5 C10 C9 -0.7(3)
C4 C5 C10 C9 180.0(2)
C4 C3 C11 C12 -145.5(2)
C2 C3 C11 C12 38.8(3)
C3 C11 C12 C13 -175.2(2)
C11 C12 C13 C14 131.0(3)
C16 O2 C15 O1 2.6(3)
C16 O2 C15 C1 -177.8(2)
N1 C1 C15 O1 0.2(3)
C2 C1 C15 O1 178.2(2)
N1 C1 C15 O2 -179.44(18)
C2 C1 C15 O2 -1.4(3)
C18 O4 C17 O3 4.9(3)
C18 O4 C17 C2 -171.60(19)
C1 C2 C17 O3 68.1(3)
C3 C2 C17 O3 -108.1(3)
C1 C2 C17 O4 -115.5(2)
C3 C2 C17 O4 68.3(2)
C22 N2 C19 C20 0.4(2)
C22 N2 C19 C33 178.1(2)
N2 C19 C20 C21 -0.1(2)
C33 C19 C20 C21 -177.5(2)
N2 C19 C20 C35 172.81(19)
C33 C19 C20 C35 -4.6(4)
C19 C20 C21 C22 -0.2(2)
C35 C20 C21 C22 -173.31(19)
C19 C20 C21 C29 174.5(2)
C35 C20 C21 C29 1.5(3)
C19 N2 C22 C21 -0.5(2)
C19 N2 C22 C23 179.44(18)
C20 C21 C22 N2 0.5(2)
C29 C21 C22 N2 -174.2(2)
C20 C21 C22 C23 -179.5(2)
C29 C21 C22 C23 5.8(3)
N2 C22 C23 C28 32.9(3)
C21 C22 C23 C28 -147.1(2)
N2 C22 C23 C24 -146.8(2)
C21 C22 C23 C24 33.2(3)
C28 C23 C24 C25 -0.4(3)
C22 C23 C24 C25 179.3(2)
C23 C24 C25 C26 -0.1(4)
C24 C25 C26 C27 0.1(4)
C25 C26 C27 C28 0.4(4)
C26 C27 C28 C23 -0.9(4)
C24 C23 C28 C27 0.8(3)
C22 C23 C28 C27 -178.8(2)
C22 C21 C29 C30 -151.0(2)
C20 C21 C29 C30 35.3(3)
C21 C29 C30 C31 -172.0(2)
C29 C30 C31 C32 119.8(3)
C34 O6 C33 O5 -2.2(4)
C34 O6 C33 C19 177.5(2)
N2 C19 C33 O5 5.1(4)
C20 C19 C33 O5 -177.7(2)
N2 C19 C33 O6 -174.58(19)
C20 C19 C33 O6 2.6(3)
C36 O8 C35 O7 -1.7(3)
C36 O8 C35 C20 176.3(2)
C19 C20 C35 O7 -93.6(3)
C21 C20 C35 O7 78.1(3)
C19 C20 C35 O8 88.4(3)
C21 C20 C35 O8 -99.9(2)
